data_4126144
loop_
_publ_author_name
'Gu, Lianghu'
'Wolf, Lawrence M.'
'Zieli\'nski, Adam'
'Thiel, Walter'
'Alcarazo, Manuel'

_publ_section_title
;
 \a-Dicationic Chelating Phosphines: Synthesis and Application to the
 Hydroarylation of Dienes.
;
_journal_issue 13
_journal_name_full 'Journal of the American Chemical Society'
_journal_page_first 4948
_journal_page_last 4953
_journal_paper_doi 10.1021/jacs.7b01441
_journal_volume 139
_journal_year 2017
_chemical_absolute_configuration rmad
_chemical_compound_source acetone,DCM
_chemical_formula_moiety 'C28 H34 N4 F12 P2 SB2 I2 PT'
_chemical_formula_sum 'C29 H36 Cl2 F12 I2 N4 P2 Pt Sb2'
_chemical_formula_weight 1493.85
_space_group_crystal_system monoclinic
_space_group_IT_number 14
_space_group_name_Hall '-P 2ybc'
_space_group_name_H-M_alt 'P 1 21/c 1'
_symmetry_cell_setting monoclinic
_symmetry_Int_Tables_number 14
_symmetry_space_group_name_Hall '-P 2ybc'
_symmetry_space_group_name_H-M 'P 1 21/c 1'
_atom_sites_solution_hydrogens geom
_atom_sites_solution_primary direct
_atom_sites_solution_secondary difmap
_audit_block_code GUN-GB-139-01
_audit_creation_date 2014-03-27
_audit_creation_method
;
Olex2 1.2
(compiled 2013.12.10 svn.r2850 for OlexSys, GUI svn.r4736)
;
_cell_angle_alpha 90
_cell_angle_beta 100.40(3)
_cell_angle_gamma 90
_cell_formula_units_Z 4
_cell_length_a 17.976(6)
_cell_length_b 14.1503(12)
_cell_length_c 17.202(5)
_cell_measurement_reflns_used 151762
_cell_measurement_temperature 100
_cell_measurement_theta_max 33.0996
_cell_measurement_theta_min 2.717
_cell_volume 4304(2)
_computing_cell_refinement 'REVALCCD V. 1.6, 2008'
_computing_data_collection 'DATCOL (Bruker AXS, 2006)'
_computing_data_reduction 'REVALCCD V. 1.6, 2008'
_computing_molecular_graphics 'DIAMOND (Crystal Impact GbR, 1997-2013)'
_computing_publication_material 'Olex2 (Dolomanov et al., 2009)'
_computing_structure_refinement 'SHELXL (Sheldrick, 2013)'
_computing_structure_solution 'SHELXS (Sheldrick, 2013)'
_diffrn_ambient_temperature 100
_diffrn_detector_area_resol_mean 18.02
_diffrn_measured_fraction_theta_full 0.999
_diffrn_measured_fraction_theta_max 0.996
_diffrn_measurement_device_type 'Bruker AXS Enraf-Nonius KappaCCD'
_diffrn_measurement_method 'CCD \f- and \w-scans'
_diffrn_radiation_monochromator 'Incoatec Helios focusing multilayer optics'
_diffrn_radiation_type MoK\a
_diffrn_radiation_wavelength 0.71073
_diffrn_reflns_av_R_equivalents 0.0675
_diffrn_reflns_av_unetI/netI 0.0322
_diffrn_reflns_Laue_measured_fraction_full 0.999
_diffrn_reflns_Laue_measured_fraction_max 0.996
_diffrn_reflns_limit_h_max 27
_diffrn_reflns_limit_h_min -27
_diffrn_reflns_limit_k_max 21
_diffrn_reflns_limit_k_min -21
_diffrn_reflns_limit_l_max 26
_diffrn_reflns_limit_l_min -26
_diffrn_reflns_number 135279
_diffrn_reflns_point_group_measured_fraction_full 0.999
_diffrn_reflns_point_group_measured_fraction_max 0.996
_diffrn_reflns_theta_full 26.000
_diffrn_reflns_theta_max 33.132
_diffrn_reflns_theta_min 2.717
_diffrn_source '0.2 x 2mm^2^ focus rotating anode'
_diffrn_standards_number 0
_exptl_absorpt_coefficient_mu 6.202
_exptl_absorpt_correction_T_max 0.94105
_exptl_absorpt_correction_T_min 0.50116
_exptl_absorpt_correction_type gaussian
_exptl_absorpt_process_details 'SADABS (Bruker AXS, 2012)'
_exptl_crystal_colour yellow
_exptl_crystal_density_diffrn 2.306
_exptl_crystal_description plate
_exptl_crystal_F_000 2784
_exptl_crystal_size_max 0.16
_exptl_crystal_size_mid 0.10
_exptl_crystal_size_min 0.01
_refine_diff_density_max 3.007
_refine_diff_density_min -3.217
_refine_diff_density_rms 0.186
_refine_ls_extinction_method none
_refine_ls_goodness_of_fit_ref 1.051
_refine_ls_hydrogen_treatment constr
_refine_ls_matrix_type full
_refine_ls_number_parameters 491
_refine_ls_number_reflns 16334
_refine_ls_number_restraints 0
_refine_ls_restrained_S_all 1.051
_refine_ls_R_factor_all 0.0420
_refine_ls_R_factor_gt 0.0342
_refine_ls_shift/su_max 0.001
_refine_ls_shift/su_mean 0.000
_refine_ls_structure_factor_coef Fsqd
_refine_ls_weighting_details 'w=1/[\s^2^(Fo^2^)+(0.0390P)^2^+15.0960P] where P=(Fo^2^+2Fc^2^)/3'
_refine_ls_weighting_scheme calc
_refine_ls_wR_factor_gt 0.0832
_refine_ls_wR_factor_ref 0.0883
_reflns_Friedel_coverage 0.000
_reflns_number_gt 14409
_reflns_number_total 16334
_reflns_threshold_expression 'I > 2\s(I)'
_cod_data_source_file ja7b01441_si_007.cif
_cod_data_source_block 8707sadabs
_cod_depositor_comments
;
The following automatic conversions were performed:

'_symmetry_cell_setting' value 'MONOCLINIC' changed to 'monoclinic'
according to
/home/data/users/saulius/crontab/automatic-downloads/current/ACS/lib/dictionaries/cif_core.dic
dictionary named 'cif_core.dic' version 2.4.2 from 2011-04-26.

Automatic conversion script
Id: cif_fix_values 4973 2017-02-22 13:04:09Z antanas 
;
_cod_original_cell_volume 4303.5(19)
_cod_original_sg_symbol_Hall '-p 2ybc'
_cod_original_sg_symbol_H-M 'p 21/c'
_cod_database_code 4126144
_shelxl_version_number 2014-1
_shelx_space_group_comment
;
The symmetry employed for this shelxl refinement is uniquely defined
by the following loop, which should always be used as a source of
symmetry information in preference to the above space-group names.
They are only intended as comments.
;
_olex2_refinement_description
;
1. Fixed Uiso
 At 1.2 times of:
  All C(H) groups, All C(H,H) groups
 At 1.5 times of:
  All C(H,H,H) groups
2.a Secondary CH2 refined with riding coordinates:
 C2(H2A,H2B), C3(H3A,H3B), C8(H8A,H8B), C7(H7A,H7B), C29(H29A,H29B)
2.b Aromatic/amide H refined with riding coordinates:
 C24(H24), C12(H12), C22(H22), C18(H18), C25(H25), C21(H21), C20(H20),
 C27(H27), C16(H16), C26(H26), C19(H19), C14(H14), C15(H15), C13(H13)
2.c Idealised Me refined as rotating group:
 C4(H4A,H4B,H4C), C10(H10A,H10B,H10C), C9(H9A,H9B,H9C), C5(H5A,H5B,H5C)
;

loop_
_space_group_symop_operation_xyz
'x, y, z'
'-x, y+1/2, -z+1/2'
'-x, -y, -z'
'x, -y-1/2, z-1/2'

loop_
_atom_site_label
_atom_site_type_symbol
_atom_site_fract_x
_atom_site_fract_y
_atom_site_fract_z
_atom_site_U_iso_or_equiv
_atom_site_adp_type
_atom_site_occupancy
_atom_site_site_symmetry_order
_atom_site_calc_flag
_atom_site_refinement_flags_posn
Pt1 Pt 0.35897(2) 0.16248(2) 0.19258(2) 0.01515(3) Uani 1 1 d .
Sb2 Sb -0.16365(2) 0.25391(2) 0.10716(2) 0.02276(5) Uani 1 1 d .
I2 I 0.46870(2) 0.26281(2) 0.15350(2) 0.02456(5) Uani 1 1 d .
I1 I 0.35136(2) 0.06332(2) 0.06101(2) 0.02904(6) Uani 1 1 d .
Sb1 Sb 0.07630(2) 0.19551(2) -0.09107(2) 0.02820(6) Uani 1 1 d .
P1 P 0.26292(4) 0.08976(5) 0.23031(5) 0.01477(13) Uani 1 1 d .
P2 P 0.38356(5) 0.22746(6) 0.31428(5) 0.01635(14) Uani 1 1 d .
F7 F -0.10190(15) 0.1950(2) 0.04614(17) 0.0373(6) Uani 1 1 d .
F11 F -0.14137(18) 0.1625(2) 0.18611(18) 0.0464(8) Uani 1 1 d .
F12 F -0.07999(19) 0.3261(2) 0.1557(2) 0.0463(7) Uani 1 1 d .
C6 C 0.2587(2) -0.0352(2) 0.1994(2) 0.0209(6) Uani 1 1 d .
C28 C 0.27231(18) 0.0971(2) 0.33726(19) 0.0172(5) Uani 1 1 d .
C11 C 0.47892(18) 0.2043(3) 0.3664(2) 0.0209(6) Uani 1 1 d .
C23 C 0.32474(18) 0.1644(2) 0.37314(19) 0.0165(5) Uani 1 1 d .
N1 N 0.14933(17) 0.2170(2) 0.16595(18) 0.0216(5) Uani 1 1 d .
F9 F -0.24667(17) 0.1842(3) 0.0588(2) 0.0544(9) Uani 1 1 d .
C24 C 0.3362(2) 0.1775(3) 0.4548(2) 0.0219(6) Uani 1 1 d .
H24 H 0.3700 0.2231 0.4786 0.026 Uiso 1 1 calc R
F2 F 0.0596(2) 0.3019(2) -0.03251(19) 0.0539(9) Uani 1 1 d .
F10 F -0.2229(2) 0.3178(3) 0.1695(3) 0.0675(12) Uani 1 1 d .
N2 N 0.10261(17) 0.0876(2) 0.2087(2) 0.0271(6) Uani 1 1 d .
F8 F -0.18804(17) 0.3458(2) 0.0287(2) 0.0485(8) Uani 1 1 d .
F6 F -0.0183(2) 0.2115(3) -0.1547(2) 0.0598(10) Uani 1 1 d .
C12 C 0.5178(2) 0.1260(3) 0.3437(2) 0.0251(7) Uani 1 1 d .
H12 H 0.4959 0.0896 0.3006 0.030 Uiso 1 1 calc R
N4 N 0.3084(2) -0.0962(2) 0.2367(2) 0.0265(6) Uani 1 1 d .
C22 C 0.2920(2) 0.3793(2) 0.3362(2) 0.0222(6) Uani 1 1 d .
H22 H 0.2550 0.3343 0.3394 0.027 Uiso 1 1 calc R
F3 F 0.17158(18) 0.1791(3) -0.0262(2) 0.0521(8) Uani 1 1 d .
C18 C 0.4203(2) 0.4192(3) 0.3211(3) 0.0298(8) Uani 1 1 d .
H18 H 0.4681 0.4006 0.3138 0.036 Uiso 1 1 calc R
C25 C 0.2971(2) 0.1223(3) 0.5002(2) 0.0249(7) Uani 1 1 d .
H25 H 0.3053 0.1302 0.5547 0.030 Uiso 1 1 calc R
C1 C 0.16427(18) 0.1324(2) 0.19763(19) 0.0184(5) Uani 1 1 d .
C17 C 0.3641(2) 0.3512(2) 0.3251(2) 0.0203(6) Uani 1 1 d .
F5 F 0.1222(3) 0.2688(3) -0.1595(2) 0.0656(11) Uani 1 1 d .
N3 N 0.2136(2) -0.0717(2) 0.1375(2) 0.0322(7) Uani 1 1 d .
C21 C 0.2761(2) 0.4747(3) 0.3423(2) 0.0290(7) Uani 1 1 d .
H21 H 0.2282 0.4937 0.3492 0.035 Uiso 1 1 calc R
F1 F 0.0352(2) 0.1183(3) -0.0218(3) 0.0683(12) Uani 1 1 d .
C20 C 0.3317(3) 0.5418(3) 0.3382(3) 0.0348(9) Uani 1 1 d .
H20 H 0.3207 0.6057 0.3421 0.042 Uiso 1 1 calc R
C4 C 0.1975(2) 0.2896(3) 0.1427(3) 0.0301(8) Uani 1 1 d .
H4A H 0.2082 0.3361 0.1838 0.045 Uiso 1 1 calc GR
H4B H 0.1724 0.3191 0.0949 0.045 Uiso 1 1 calc GR
H4C H 0.2440 0.2617 0.1339 0.045 Uiso 1 1 calc GR
C27 C 0.2333(2) 0.0421(3) 0.3838(2) 0.0280(7) Uani 1 1 d .
H27 H 0.1990 -0.0033 0.3604 0.034 Uiso 1 1 calc R
C16 C 0.5125(2) 0.2588(3) 0.4311(2) 0.0284(7) Uani 1 1 d .
H16 H 0.4871 0.3108 0.4466 0.034 Uiso 1 1 calc R
F4 F 0.0919(2) 0.0896(3) -0.1506(3) 0.0671(11) Uani 1 1 d .
C2 C 0.0679(2) 0.2385(3) 0.1582(3) 0.0307(8) Uani 1 1 d .
H2A H 0.0463 0.2566 0.1044 0.037 Uiso 1 1 calc R
H2B H 0.0593 0.2887 0.1939 0.037 Uiso 1 1 calc R
C26 C 0.2458(2) 0.0553(3) 0.4650(2) 0.0296(8) Uani 1 1 d .
H26 H 0.2195 0.0189 0.4960 0.036 Uiso 1 1 calc R
C19 C 0.4038(3) 0.5142(3) 0.3282(3) 0.0363(10) Uani 1 1 d .
H19 H 0.4410 0.5595 0.3264 0.044 Uiso 1 1 calc R
C10 C 0.3695(2) -0.0818(3) 0.3021(3) 0.0360(9) Uani 1 1 d .
H10A H 0.3746 -0.0156 0.3139 0.054 Uiso 1 1 calc GR
H10B H 0.4157 -0.1050 0.2885 0.054 Uiso 1 1 calc GR
H10C H 0.3591 -0.1152 0.3475 0.054 Uiso 1 1 calc GR
C3 C 0.0349(2) 0.1461(4) 0.1802(3) 0.0384(10) Uani 1 1 d .
H3A H 0.0053 0.1553 0.2214 0.046 Uiso 1 1 calc R
H3B H 0.0033 0.1174 0.1347 0.046 Uiso 1 1 calc R
C14 C 0.6226(2) 0.1581(4) 0.4501(3) 0.0363(10) Uani 1 1 d .
H14 H 0.6705 0.1429 0.4776 0.044 Uiso 1 1 calc R
C15 C 0.5844(2) 0.2352(4) 0.4725(3) 0.0345(9) Uani 1 1 d .
H15 H 0.6067 0.2717 0.5154 0.041 Uiso 1 1 calc R
C13 C 0.5890(2) 0.1027(3) 0.3856(3) 0.0338(8) Uani 1 1 d .
H13 H 0.6144 0.0502 0.3709 0.041 Uiso 1 1 calc R
C8 C 0.3019(4) -0.1874(3) 0.1943(3) 0.0422(12) Uani 1 1 d .
H8A H 0.2958 -0.2393 0.2294 0.051 Uiso 1 1 calc R
H8B H 0.3458 -0.1991 0.1702 0.051 Uiso 1 1 calc R
C9 C 0.1612(3) -0.0263(3) 0.0738(3) 0.0401(11) Uani 1 1 d .
H9A H 0.1102 -0.0398 0.0796 0.060 Uiso 1 1 calc GR
H9B H 0.1697 -0.0500 0.0238 0.060 Uiso 1 1 calc GR
H9C H 0.1693 0.0408 0.0760 0.060 Uiso 1 1 calc GR
C5 C 0.0901(3) -0.0044(4) 0.2418(3) 0.0418(11) Uani 1 1 d .
H5A H 0.1356 -0.0411 0.2472 0.063 Uiso 1 1 calc GR
H5B H 0.0501 -0.0366 0.2072 0.063 Uiso 1 1 calc GR
H5C H 0.0762 0.0037 0.2927 0.063 Uiso 1 1 calc GR
C7 C 0.2317(5) -0.1737(3) 0.1324(4) 0.0598(19) Uani 1 1 d .
H7A H 0.2414 -0.1895 0.0802 0.072 Uiso 1 1 calc R
H7B H 0.1906 -0.2126 0.1437 0.072 Uiso 1 1 calc R
Cl1 Cl -0.20374(9) 0.43114(10) -0.15085(8) 0.0492(3) Uani 1 1 d .
Cl2 Cl -0.04987(12) 0.50910(12) -0.11502(15) 0.0800(6) Uani 1 1 d .
C29 C -0.1077(4) 0.4076(4) -0.1197(4) 0.0553(15) Uani 1 1 d .
H29A H -0.0916 0.3624 -0.1557 0.066 Uiso 1 1 calc R
H29B H -0.1006 0.3786 -0.0677 0.066 Uiso 1 1 calc R

loop_
_atom_site_aniso_label
_atom_site_aniso_U_11
_atom_site_aniso_U_22
_atom_site_aniso_U_33
_atom_site_aniso_U_23
_atom_site_aniso_U_13
_atom_site_aniso_U_12
Pt1 0.01415(5) 0.01568(5) 0.01561(5) -0.00030(4) 0.00265(4) -0.00055(4)
Sb2 0.02365(11) 0.01923(10) 0.02654(11) 0.00233(8) 0.00757(8) 0.00570(8)
I2 0.02079(10) 0.03146(11) 0.02207(10) 0.00149(8) 0.00561(8) -0.00868(8)
I1 0.04027(14) 0.02823(11) 0.01999(10) -0.00659(8) 0.00910(9) -0.00542(10)
Sb1 0.03031(12) 0.02426(11) 0.03044(12) 0.00053(9) 0.00659(10) -0.00345(9)
P1 0.0146(3) 0.0118(3) 0.0176(3) -0.0004(2) 0.0021(3) 0.0004(2)
P2 0.0146(3) 0.0165(3) 0.0179(3) -0.0014(3) 0.0029(3) -0.0012(3)
F7 0.0354(13) 0.0362(13) 0.0424(14) -0.0126(11) 0.0132(11) 0.0054(11)
F11 0.0509(19) 0.0424(17) 0.0443(17) 0.0222(13) 0.0043(14) 0.0040(13)
F12 0.0485(17) 0.0383(15) 0.0498(17) -0.0186(13) 0.0025(14) -0.0127(13)
C6 0.0272(16) 0.0131(12) 0.0239(15) -0.0014(11) 0.0086(12) 0.0000(11)
C28 0.0161(12) 0.0178(13) 0.0178(13) -0.0009(10) 0.0036(10) 0.0004(10)
C11 0.0144(13) 0.0275(16) 0.0204(14) 0.0014(12) 0.0025(11) -0.0005(11)
C23 0.0160(12) 0.0162(12) 0.0173(12) -0.0017(10) 0.0033(10) 0.0000(10)
N1 0.0187(12) 0.0205(12) 0.0253(13) 0.0045(11) 0.0036(10) 0.0064(10)
F9 0.0296(14) 0.062(2) 0.065(2) 0.0192(17) -0.0078(14) -0.0199(14)
C24 0.0253(15) 0.0228(14) 0.0179(13) -0.0030(11) 0.0051(12) -0.0005(12)
F2 0.081(2) 0.0384(16) 0.0400(16) -0.0089(13) 0.0038(16) 0.0149(16)
F10 0.076(3) 0.056(2) 0.086(3) 0.0055(19) 0.058(2) 0.0245(19)
N2 0.0167(12) 0.0303(15) 0.0335(16) 0.0089(13) 0.0026(11) -0.0013(11)
F8 0.0377(15) 0.0458(16) 0.063(2) 0.0334(15) 0.0110(14) 0.0102(12)
F6 0.0470(18) 0.058(2) 0.065(2) -0.0158(18) -0.0170(16) 0.0153(16)
C12 0.0206(15) 0.0256(16) 0.0289(17) 0.0035(13) 0.0040(13) 0.0029(12)
N4 0.0391(17) 0.0146(12) 0.0276(15) 0.0020(11) 0.0104(13) 0.0105(12)
C22 0.0231(15) 0.0192(14) 0.0242(15) 0.0006(12) 0.0037(12) 0.0020(11)
F3 0.0359(15) 0.057(2) 0.059(2) 0.0025(16) -0.0036(14) 0.0001(14)
C18 0.0323(19) 0.0221(16) 0.039(2) -0.0046(14) 0.0176(16) -0.0079(14)
C25 0.0298(17) 0.0242(16) 0.0226(15) -0.0033(12) 0.0094(13) 0.0002(13)
C1 0.0190(13) 0.0173(13) 0.0185(13) 0.0012(11) 0.0021(11) -0.0002(11)
C17 0.0242(15) 0.0159(13) 0.0216(14) -0.0030(11) 0.0063(12) -0.0015(11)
F5 0.086(3) 0.073(3) 0.0403(17) 0.0162(17) 0.0188(18) -0.027(2)
N3 0.053(2) 0.0152(13) 0.0253(15) -0.0040(11) -0.0002(15) -0.0039(13)
C21 0.037(2) 0.0215(15) 0.0307(18) 0.0002(13) 0.0117(15) 0.0059(14)
F1 0.063(2) 0.054(2) 0.098(3) 0.036(2) 0.041(2) 0.0032(17)
C20 0.053(3) 0.0175(15) 0.037(2) 0.0018(14) 0.0183(19) 0.0016(16)
C4 0.0285(18) 0.0194(15) 0.038(2) 0.0091(14) -0.0055(15) -0.0034(13)
C27 0.0346(19) 0.0269(17) 0.0240(16) -0.0023(13) 0.0090(14) -0.0122(15)
C16 0.0216(16) 0.039(2) 0.0237(16) -0.0076(15) 0.0025(13) -0.0034(14)
F4 0.054(2) 0.055(2) 0.091(3) -0.040(2) 0.009(2) 0.0023(17)
C2 0.0218(16) 0.040(2) 0.0312(18) 0.0120(16) 0.0061(14) 0.0157(15)
C26 0.039(2) 0.0293(18) 0.0237(16) -0.0001(14) 0.0127(15) -0.0093(15)
C19 0.053(3) 0.0202(16) 0.041(2) -0.0061(15) 0.023(2) -0.0088(17)
C10 0.0266(18) 0.0252(17) 0.055(3) 0.0080(18) 0.0029(18) 0.0089(15)
C3 0.0154(15) 0.055(3) 0.045(2) 0.019(2) 0.0042(15) 0.0052(16)
C14 0.0189(16) 0.057(3) 0.0302(19) 0.0109(19) -0.0030(14) 0.0007(17)
C15 0.0205(16) 0.055(3) 0.0261(18) -0.0042(17) -0.0015(14) -0.0082(17)
C13 0.0238(17) 0.038(2) 0.040(2) 0.0054(18) 0.0048(15) 0.0048(15)
C8 0.078(4) 0.0166(16) 0.037(2) 0.0002(15) 0.022(2) 0.0120(19)
C9 0.060(3) 0.0268(19) 0.0264(18) -0.0072(15) -0.0110(19) -0.0071(19)
C5 0.0245(18) 0.041(2) 0.058(3) 0.023(2) 0.0020(19) -0.0090(17)
C7 0.111(6) 0.0156(17) 0.044(3) -0.0112(18) -0.009(3) 0.004(2)
Cl1 0.0687(9) 0.0401(6) 0.0404(6) 0.0008(5) 0.0140(6) 0.0113(6)
Cl2 0.0796(12) 0.0365(7) 0.1236(18) 0.0073(9) 0.0172(12) 0.0061(7)
C29 0.059(3) 0.034(2) 0.083(4) 0.008(3) 0.039(3) 0.004(2)

loop_
_atom_type_symbol
_atom_type_description
_atom_type_scat_dispersion_real
_atom_type_scat_dispersion_imag
_atom_type_scat_source
C C 0.0033 0.0016 'International Tables Vol C Tables 4.2.6.8 and 6.1.1.4'
H H 0.0000 0.0000 'International Tables Vol C Tables 4.2.6.8 and 6.1.1.4'
N N 0.0061 0.0033 'International Tables Vol C Tables 4.2.6.8 and 6.1.1.4'
F F 0.0171 0.0103 'International Tables Vol C Tables 4.2.6.8 and 6.1.1.4'
P P 0.1023 0.0942 'International Tables Vol C Tables 4.2.6.8 and 6.1.1.4'
Sb Sb -0.5866 1.5461 'International Tables Vol C Tables 4.2.6.8 and 6.1.1.4'
I I -0.4742 1.8119 'International Tables Vol C Tables 4.2.6.8 and 6.1.1.4'
Pt Pt -1.7033 8.3905 'International Tables Vol C Tables 4.2.6.8 and 6.1.1.4'
Cl Cl 0.1484 0.1585 'International Tables Vol C Tables 4.2.6.8 and 6.1.1.4'

loop_
_exptl_crystal_face_index_h
_exptl_crystal_face_index_k
_exptl_crystal_face_index_l
_exptl_crystal_face_perp_dist
0.00 -1.00 0.00 0.0500
0.00 1.00 0.00 0.0500
0.00 0.00 1.00 0.0800
0.00 0.00 -1.00 0.0800
1.00 0.00 0.00 0.0050
-1.00 0.00 0.00 0.0050
0.00 -2.00 1.00 0.0400

loop_
_geom_angle_atom_site_label_1
_geom_angle_atom_site_label_2
_geom_angle_atom_site_label_3
_geom_angle
I2 Pt1 I1 89.59(2)
P1 Pt1 I2 174.74(2)
P1 Pt1 I1 94.70(3)
P1 Pt1 P2 87.12(4)
P2 Pt1 I2 89.24(3)
P2 Pt1 I1 168.91(2)
F7 Sb2 F11 91.63(14)
F7 Sb2 F12 89.05(13)
F7 Sb2 F10 177.49(17)
F7 Sb2 F8 89.46(14)
F11 Sb2 F12 90.22(15)
F11 Sb2 F10 89.30(16)
F11 Sb2 F8 178.74(14)
F9 Sb2 F7 91.27(16)
F9 Sb2 F11 90.40(15)
F9 Sb2 F12 179.29(16)
F9 Sb2 F10 91.0(2)
F9 Sb2 F8 88.95(15)
F10 Sb2 F12 88.61(18)
F8 Sb2 F12 90.43(16)
F8 Sb2 F10 89.63(17)
F2 Sb1 F3 89.83(16)
F2 Sb1 F5 91.42(18)
F6 Sb1 F2 90.06(16)
F6 Sb1 F3 179.65(19)
F6 Sb1 F5 91.3(2)
F6 Sb1 F1 91.3(2)
F6 Sb1 F4 89.21(17)
F5 Sb1 F3 89.07(18)
F1 Sb1 F2 90.38(18)
F1 Sb1 F3 88.41(18)
F1 Sb1 F5 176.89(19)
F4 Sb1 F2 179.25(18)
F4 Sb1 F3 90.90(17)
F4 Sb1 F5 88.4(2)
F4 Sb1 F1 89.8(2)
C6 P1 Pt1 110.85(11)
C6 P1 C1 103.68(16)
C28 P1 Pt1 109.63(11)
C28 P1 C6 109.76(15)
C28 P1 C1 101.31(15)
C1 P1 Pt1 120.91(11)
C11 P2 Pt1 113.23(12)
C11 P2 C23 103.14(15)
C23 P2 Pt1 106.24(11)
C17 P2 Pt1 118.89(12)
C17 P2 C11 107.92(17)
C17 P2 C23 105.99(15)
N4 C6 P1 119.8(3)
N4 C6 N3 113.4(3)
N3 C6 P1 126.5(3)
C23 C28 P1 114.6(2)
C27 C28 P1 125.7(3)
C27 C28 C23 119.7(3)
C12 C11 P2 118.6(3)
C16 C11 P2 121.8(3)
C16 C11 C12 119.5(3)
C28 C23 P2 119.9(2)
C24 C23 P2 120.0(2)
C24 C23 C28 119.9(3)
C1 N1 C4 132.0(3)
C1 N1 C2 110.3(3)
C4 N1 C2 117.6(3)
C25 C24 C23 119.8(3)
C1 N2 C3 110.2(3)
C1 N2 C5 132.8(3)
C5 N2 C3 117.0(3)
C13 C12 C11 120.1(4)
C6 N4 C10 129.9(3)
C6 N4 C8 110.2(4)
C10 N4 C8 119.4(3)
C21 C22 C17 119.6(3)
C19 C18 C17 119.6(4)
C26 C25 C24 120.4(3)
N1 C1 P1 121.9(2)
N2 C1 P1 125.5(3)
N2 C1 N1 112.3(3)
C22 C17 P2 119.4(3)
C22 C17 C18 120.2(3)
C18 C17 P2 120.4(3)
C6 N3 C9 130.7(3)
C6 N3 C7 108.6(4)
C9 N3 C7 120.2(4)
C22 C21 C20 120.1(4)
C21 C20 C19 120.6(4)
C26 C27 C28 119.7(3)
C11 C16 C15 120.0(4)
N1 C2 C3 103.1(3)
C25 C26 C27 120.5(3)
C18 C19 C20 120.0(4)
N2 C3 C2 103.3(3)
C15 C14 C13 119.9(4)
C14 C15 C16 120.4(4)
C12 C13 C14 120.1(4)
N4 C8 C7 102.6(4)
N3 C7 C8 104.3(4)
Cl1 C29 Cl2 113.6(3)

loop_
_geom_bond_atom_site_label_1
_geom_bond_atom_site_label_2
_geom_bond_distance
Pt1 I2 2.6148(6)
Pt1 I1 2.6455(6)
Pt1 P1 2.2058(10)
Pt1 P2 2.2559(10)
Sb2 F7 1.857(2)
Sb2 F11 1.866(3)
Sb2 F12 1.884(3)
Sb2 F9 1.856(3)
Sb2 F10 1.875(3)
Sb2 F8 1.868(3)
Sb1 F2 1.865(3)
Sb1 F6 1.863(3)
Sb1 F3 1.882(3)
Sb1 F5 1.868(3)
Sb1 F1 1.865(3)
Sb1 F4 1.865(3)
P1 C6 1.843(3)
P1 C28 1.820(3)
P1 C1 1.861(3)
P2 C11 1.815(3)
P2 C23 1.824(3)
P2 C17 1.802(3)
C6 N4 1.322(5)
C6 N3 1.323(5)
C28 C23 1.402(4)
C28 C27 1.393(5)
C11 C12 1.402(5)
C11 C16 1.398(5)
C23 C24 1.394(5)
N1 C1 1.323(4)
N1 C4 1.446(5)
N1 C2 1.478(5)
C24 C25 1.383(5)
N2 C1 1.319(4)
N2 C3 1.480(5)
N2 C5 1.455(5)
C12 C13 1.391(5)
N4 C10 1.438(6)
N4 C8 1.477(5)
C22 C17 1.401(5)
C22 C21 1.387(5)
C18 C17 1.404(5)
C18 C19 1.387(6)
C25 C26 1.382(5)
N3 C9 1.459(6)
N3 C7 1.485(6)
C21 C20 1.390(6)
C20 C19 1.394(7)
C27 C26 1.387(5)
C16 C15 1.399(6)
C2 C3 1.511(7)
C14 C15 1.381(7)
C14 C13 1.402(7)
C8 C7 1.509(9)
Cl1 C29 1.745(7)
Cl2 C29 1.767(6)

loop_
_geom_torsion_atom_site_label_1
_geom_torsion_atom_site_label_2
_geom_torsion_atom_site_label_3
_geom_torsion_atom_site_label_4
_geom_torsion
Pt1 P1 C6 N4 73.8(3)
Pt1 P1 C6 N3 -100.2(3)
Pt1 P1 C28 C23 15.1(3)
Pt1 P1 C28 C27 -164.1(3)
Pt1 P1 C1 N1 -14.8(3)
Pt1 P1 C1 N2 171.2(3)
Pt1 P2 C11 C12 -22.6(3)
Pt1 P2 C11 C16 161.2(3)
Pt1 P2 C23 C28 -5.4(3)
Pt1 P2 C23 C24 169.4(2)
Pt1 P2 C17 C22 88.0(3)
Pt1 P2 C17 C18 -90.9(3)
P1 C6 N4 C10 0.4(6)
P1 C6 N4 C8 -171.1(3)
P1 C6 N3 C9 6.2(7)
P1 C6 N3 C7 177.1(4)
P1 C28 C23 P2 -6.0(3)
P1 C28 C23 C24 179.1(3)
P1 C28 C27 C26 -179.9(3)
P2 C11 C12 C13 -175.9(3)
P2 C11 C16 C15 176.3(3)
P2 C23 C24 C25 -173.2(3)
C6 P1 C28 C23 137.1(2)
C6 P1 C28 C27 -42.2(4)
C6 P1 C1 N1 -139.8(3)
C6 P1 C1 N2 46.2(4)
C6 N4 C8 C7 -8.2(5)
C6 N3 C7 C8 -7.8(6)
C28 P1 C6 N4 -47.5(3)
C28 P1 C6 N3 138.6(3)
C28 P1 C1 N1 106.4(3)
C28 P1 C1 N2 -67.6(3)
C28 C23 C24 C25 1.7(5)
C28 C27 C26 C25 -0.4(7)
C11 P2 C23 C28 -124.8(3)
C11 P2 C23 C24 50.1(3)
C11 P2 C17 C22 -141.4(3)
C11 P2 C17 C18 39.8(4)
C11 C12 C13 C14 -0.8(6)
C11 C16 C15 C14 -0.1(7)
C23 P2 C11 C12 91.8(3)
C23 P2 C11 C16 -84.4(3)
C23 P2 C17 C22 -31.4(3)
C23 P2 C17 C18 149.8(3)
C23 C28 C27 C26 1.0(6)
C23 C24 C25 C26 -1.1(6)
N1 C2 C3 N2 7.7(5)
C24 C25 C26 C27 0.5(6)
C12 C11 C16 C15 0.1(6)
N4 C6 N3 C9 -168.1(5)
N4 C6 N3 C7 2.8(6)
N4 C8 C7 N3 9.2(6)
C22 C21 C20 C19 -0.3(7)
C1 P1 C6 N4 -155.0(3)
C1 P1 C6 N3 31.0(4)
C1 P1 C28 C23 -113.8(3)
C1 P1 C28 C27 67.0(3)
C1 N1 C2 C3 -7.6(4)
C1 N2 C3 C2 -5.9(5)
C17 P2 C11 C12 -156.3(3)
C17 P2 C11 C16 27.5(4)
C17 P2 C23 C28 121.9(3)
C17 P2 C23 C24 -63.2(3)
C17 C22 C21 C20 -0.5(6)
C17 C18 C19 C20 -0.9(7)
N3 C6 N4 C10 175.1(4)
N3 C6 N4 C8 3.7(5)
C21 C22 C17 P2 -178.2(3)
C21 C22 C17 C18 0.7(6)
C21 C20 C19 C18 1.0(7)
C4 N1 C1 P1 6.2(6)
C4 N1 C1 N2 -179.1(4)
C4 N1 C2 C3 175.2(4)
C27 C28 C23 P2 173.2(3)
C27 C28 C23 C24 -1.6(5)
C16 C11 C12 C13 0.4(6)
C2 N1 C1 P1 -170.4(3)
C2 N1 C1 N2 4.3(4)
C19 C18 C17 P2 178.9(3)
C19 C18 C17 C22 0.0(6)
C10 N4 C8 C7 179.3(5)
C3 N2 C1 P1 175.7(3)
C3 N2 C1 N1 1.2(5)
C15 C14 C13 C12 0.8(7)
C13 C14 C15 C16 -0.3(7)
C9 N3 C7 C8 164.2(5)
C5 N2 C1 P1 -4.7(7)
C5 N2 C1 N1 -179.2(5)
C5 N2 C3 C2 174.4(4)
